data_7216581
loop_
_publ_author_name
'Ribas, Xavi'
'Dias, Jo&#xFFFD;o'
'Morgado, Jorge'
'Wurst, Klaus'
'Almeida, Manuel'
'Veciana, Jaume'
'Rovira, Concepci&#xFFFD;'

_publ_section_title
;
 Novel Cu(iii) bis-1,2-diselenolene complex with a highly extended 3D
 framework through Na+ coordination
;
_journal_issue 93
_journal_name_full CrystEngComm
_journal_page_first 564
_journal_paper_doi 10.1039/b209330h
_journal_volume 4
_journal_year 2002
_chemical_formula_sum 'C8 H8 Cu N4 Na O2 Se4'
_chemical_formula_weight 594.55
_chemical_name_systematic
; 
? 
;
_space_group_IT_number 14
_symmetry_cell_setting monoclinic
_symmetry_space_group_name_Hall '-P 2ybc'
_symmetry_space_group_name_H-M 'P 1 21/c 1'
_atom_sites_solution_hydrogens geom
_atom_sites_solution_primary direct
_atom_sites_solution_secondary difmap
_audit_creation_method SHELXL-97
_cell_angle_alpha 90.00
_cell_angle_beta 91.563(3)
_cell_angle_gamma 90.00
_cell_formula_units_Z 2
_cell_length_a 4.0446(2)
_cell_length_b 15.7964(9)
_cell_length_c 11.6721(6)
_cell_measurement_reflns_used 3478
_cell_measurement_temperature 233(2)
_cell_measurement_theta_max 26.0
_cell_measurement_theta_min 1.0
_cell_volume 745.45(7)
_computing_data_collection 'Kappa CCD'
_computing_data_reduction 'DENZO and SCALEPACK'
_computing_structure_refinement 'SHELXL-97 (Sheldrick, 1997)'
_computing_structure_solution 'SHELXS-97 (Sheldrick, 1990)'
_diffrn_ambient_temperature 233(2)
_diffrn_measured_fraction_theta_full 0.997
_diffrn_measured_fraction_theta_max 0.997
_diffrn_measurement_device_type 'Kappa CCD'
_diffrn_measurement_method 'phi- and omega scans'
_diffrn_radiation_monochromator graphite
_diffrn_radiation_source 'fine-focus sealed tube'
_diffrn_radiation_type MoK\a
_diffrn_radiation_wavelength 0.71073
_diffrn_reflns_av_R_equivalents 0.0585
_diffrn_reflns_av_sigmaI/netI 0.0450
_diffrn_reflns_limit_h_max 4
_diffrn_reflns_limit_h_min 0
_diffrn_reflns_limit_k_max 19
_diffrn_reflns_limit_k_min -19
_diffrn_reflns_limit_l_max 14
_diffrn_reflns_limit_l_min -14
_diffrn_reflns_number 4047
_diffrn_reflns_theta_full 26.00
_diffrn_reflns_theta_max 26.00
_diffrn_reflns_theta_min 2.17
_diffrn_standards_decay_% 0
_exptl_absorpt_coefficient_mu 11.262
_exptl_absorpt_correction_type none
_exptl_crystal_colour black
_exptl_crystal_density_diffrn 2.649
_exptl_crystal_density_method 'not measured'
_exptl_crystal_description prism
_exptl_crystal_F_000 552
_exptl_crystal_size_max 0.4
_exptl_crystal_size_mid 0.12
_exptl_crystal_size_min 0.08
_refine_diff_density_max 0.615
_refine_diff_density_min -0.702
_refine_diff_density_rms 0.127
_refine_ls_extinction_coef 0.0098(6)
_refine_ls_extinction_expression Fc^*^=kFc[1+0.001xFc^2^\l^3^/sin(2\q)]^-1/4^
_refine_ls_extinction_method SHELXL
_refine_ls_goodness_of_fit_ref 1.067
_refine_ls_hydrogen_treatment 'mixed, refined at O1'
_refine_ls_matrix_type full
_refine_ls_number_parameters 103
_refine_ls_number_reflns 1452
_refine_ls_number_restraints 0
_refine_ls_restrained_S_all 1.067
_refine_ls_R_factor_all 0.0343
_refine_ls_R_factor_gt 0.0290
_refine_ls_shift/su_max 0.002
_refine_ls_shift/su_mean 0.000
_refine_ls_structure_factor_coef Fsqd
_refine_ls_weighting_details 'calc w=1/[\s^2^(Fo^2^)+(0.0161P)^2^+1.6262P] where P=(Fo^2^+2Fc^2^)/3'
_refine_ls_weighting_scheme calc
_refine_ls_wR_factor_gt 0.0644
_refine_ls_wR_factor_ref 0.0663
_reflns_number_gt 1307
_reflns_number_total 1452
_reflns_threshold_expression >2sigma(I)
_cod_data_source_file b209330h.txt
_cod_data_source_block p
_cod_original_sg_symbol_H-M P2(1)/c
_cod_database_code 7216581

loop_
_symmetry_equiv_pos_as_xyz
'x, y, z'
'-x, y+1/2, -z+1/2'
'-x, -y, -z'
'x, -y-1/2, z-1/2'

loop_
_atom_site_label
_atom_site_type_symbol
_atom_site_fract_x
_atom_site_fract_y
_atom_site_fract_z
_atom_site_U_iso_or_equiv
_atom_site_adp_type
_atom_site_occupancy
_atom_site_symmetry_multiplicity
_atom_site_calc_flag
_atom_site_refinement_flags
Cu1 Cu 0.0000 0.5000 0.5000 0.02125(19) Uani 1 2 d S
Se1 Se 0.28447(10) 0.51749(3) 0.67157(3) 0.02602(16) Uani 1 1 d .
Se2 Se -0.00666(10) 0.35500(2) 0.51859(4) 0.02691(16) Uani 1 1 d .
Na1 Na 0.5000 0.5000 1.0000 0.0647(10) Uani 1 2 d S
O1 O 0.1052(11) 0.4129(3) 1.0893(3) 0.0505(10) Uani 1 1 d .
H1O H 0.147(16) 0.368(4) 1.104(6) 0.07(2) Uiso 1 1 d .
H2O H 0.067(15) 0.434(4) 1.155(6) 0.07(2) Uiso 1 1 d .
N1 N 0.4696(9) 0.3950(2) 0.8305(3) 0.0323(8) Uani 1 1 d .
N2 N 0.2825(9) 0.2572(2) 0.6906(3) 0.0312(8) Uani 1 1 d .
C1 C 0.3326(9) 0.4056(3) 0.7273(3) 0.0226(8) Uani 1 1 d .
C2 C 0.2258(9) 0.3371(3) 0.6585(3) 0.0227(8) Uani 1 1 d .
C3 C 0.4358(12) 0.2476(3) 0.7933(4) 0.0378(11) Uani 1 1 d .
H3 H 0.4861 0.1925 0.8186 0.045 Uiso 1 1 calc .
C4 C 0.5216(12) 0.3138(3) 0.8624(4) 0.0388(11) Uani 1 1 d .
H4 H 0.6203 0.3027 0.9347 0.047 Uiso 1 1 calc .

loop_
_atom_site_aniso_label
_atom_site_aniso_U_11
_atom_site_aniso_U_22
_atom_site_aniso_U_33
_atom_site_aniso_U_23
_atom_site_aniso_U_13
_atom_site_aniso_U_12
Cu1 0.0260(4) 0.0149(3) 0.0226(4) 0.0017(3) -0.0042(3) -0.0007(3)
Se1 0.0357(3) 0.0164(2) 0.0255(2) 0.00114(16) -0.00779(17) -0.00209(17)
Se2 0.0356(3) 0.0156(2) 0.0291(3) -0.00029(16) -0.00750(18) -0.00149(16)
Na1 0.093(3) 0.066(2) 0.0361(16) -0.0131(15) 0.0110(16) -0.0445(18)
O1 0.077(3) 0.037(2) 0.038(2) -0.0032(19) 0.015(2) -0.013(2)
N1 0.039(2) 0.031(2) 0.0272(19) 0.0026(16) -0.0007(15) 0.0033(17)
N2 0.038(2) 0.0210(18) 0.034(2) 0.0046(15) 0.0050(16) 0.0053(16)
C1 0.023(2) 0.023(2) 0.022(2) 0.0043(17) 0.0005(15) 0.0046(17)
C2 0.025(2) 0.0195(19) 0.0237(19) 0.0034(16) 0.0049(15) 0.0049(17)
C3 0.055(3) 0.025(2) 0.033(2) 0.012(2) 0.001(2) 0.012(2)
C4 0.056(3) 0.034(3) 0.026(2) 0.012(2) -0.003(2) 0.014(2)

loop_
_atom_type_symbol
_atom_type_description
_atom_type_scat_dispersion_real
_atom_type_scat_dispersion_imag
_atom_type_scat_source
C C 0.0033 0.0016 'International Tables Vol C Tables 4.2.6.8 and 6.1.1.4'
H H 0.0000 0.0000 'International Tables Vol C Tables 4.2.6.8 and 6.1.1.4'
N N 0.0061 0.0033 'International Tables Vol C Tables 4.2.6.8 and 6.1.1.4'
Na Na 0.0362 0.0249 'International Tables Vol C Tables 4.2.6.8 and 6.1.1.4'
Cu Cu 0.3201 1.2651 'International Tables Vol C Tables 4.2.6.8 and 6.1.1.4'
Se Se -0.0929 2.2259 'International Tables Vol C Tables 4.2.6.8 and 6.1.1.4'
O O 0.0106 0.0060 'International Tables Vol C Tables 4.2.6.8 and 6.1.1.4'

loop_
_geom_angle_atom_site_label_1
_geom_angle_atom_site_label_2
_geom_angle_atom_site_label_3
_geom_angle
_geom_angle_site_symmetry_1
_geom_angle_site_symmetry_3
Se1 Cu1 Se1 180.0 . 3_566
Se1 Cu1 Se2 92.539(14) . .
Se1 Cu1 Se2 87.461(14) 3_566 .
Se1 Cu1 Se2 87.461(14) . 3_566
Se1 Cu1 Se2 92.539(14) 3_566 3_566
Se2 Cu1 Se2 180.000(2) . 3_566
C1 Se1 Cu1 103.40(12) . .
C2 Se2 Cu1 102.95(12) . .
O1 Na1 O1 180.00(18) . 3_667
O1 Na1 N1 86.88(13) . .
O1 Na1 N1 93.12(13) 3_667 .
O1 Na1 N1 93.12(13) . 3_667
O1 Na1 N1 86.88(13) 3_667 3_667
N1 Na1 N1 180.000(2) . 3_667
O1 Na1 O1 97.78(15) . 1_655
O1 Na1 O1 82.22(15) 3_667 1_655
N1 Na1 O1 89.59(11) . 1_655
N1 Na1 O1 90.41(11) 3_667 1_655
O1 Na1 O1 82.22(15) . 3_567
O1 Na1 O1 97.78(15) 3_667 3_567
N1 Na1 O1 90.41(11) . 3_567
N1 Na1 O1 89.59(11) 3_667 3_567
O1 Na1 O1 180.000(1) 1_655 3_567
O1 Na1 Na1 133.28(12) . 1_655
O1 Na1 Na1 46.72(12) 3_667 1_655
N1 Na1 Na1 91.53(8) . 1_655
N1 Na1 Na1 88.47(8) 3_667 1_655
O1 Na1 Na1 35.50(7) 1_655 1_655
O1 Na1 Na1 144.50(7) 3_567 1_655
O1 Na1 Na1 46.72(12) . 1_455
O1 Na1 Na1 133.28(12) 3_667 1_455
N1 Na1 Na1 88.47(8) . 1_455
N1 Na1 Na1 91.53(8) 3_667 1_455
O1 Na1 Na1 144.50(7) 1_655 1_455
O1 Na1 Na1 35.50(7) 3_567 1_455
Na1 Na1 Na1 180.0 1_655 1_455
Na1 O1 Na1 97.78(15) . 1_455
C1 N1 C4 115.4(4) . .
C1 N1 Na1 128.8(3) . .
C4 N1 Na1 113.3(3) . .
C2 N2 C3 115.4(4) . .
N1 C1 C2 122.5(4) . .
N1 C1 Se1 117.9(3) . .
C2 C1 Se1 119.6(3) . .
N2 C2 C1 121.2(4) . .
N2 C2 Se2 117.6(3) . .
C1 C2 Se2 121.2(3) . .
N2 C3 C4 123.2(4) . .
N1 C4 C3 122.1(4) . .

loop_
_geom_bond_atom_site_label_1
_geom_bond_atom_site_label_2
_geom_bond_distance
_geom_bond_site_symmetry_2
Cu1 Se1 2.2989(4) .
Cu1 Se1 2.2989(4) 3_566
Cu1 Se2 2.3009(4) .
Cu1 Se2 2.3009(4) 3_566
Se1 C1 1.892(4) .
Se2 C2 1.883(4) .
Na1 O1 2.370(4) .
Na1 O1 2.370(4) 3_667
Na1 N1 2.582(4) .
Na1 N1 2.582(4) 3_667
Na1 O1 2.972(5) 1_655
Na1 O1 2.972(5) 3_567
Na1 Na1 4.0446(2) 1_655
Na1 Na1 4.0446(2) 1_455
O1 Na1 2.972(5) 1_455
N1 C1 1.322(5) .
N1 C4 1.351(6) .
N2 C2 1.335(5) .
N2 C3 1.343(6) .
C1 C2 1.408(6) .
C3 C4 1.359(7) .
